data_7002003
loop_
_publ_author_name
'Cheng, Yong'
'Xu, Hui-Jun'
'Sun, Jia-Feng'
'Li, Yi-Zhi'
'Chen, Xue-Tai'
'Xue, Zi-Ling'

_publ_section_title
;
 Synthesis, structures and catalytic activities of ruthenium(ii)
 carbonyl chloride complexes containing pyridine-functionalised
 N-heterocyclic carbenes
;
_journal_issue 35
_journal_name_full 'Dalton Transactions'
_journal_page_first 7132
_journal_paper_doi 10.1039/b904882k
_journal_year 2009
_chemical_formula_moiety 'C14 H15 Cl2 N3 O2 Ru'
_chemical_formula_sum 'C14 H15 Cl2 N3 O2 Ru'
_chemical_formula_weight 429.26
_chemical_name_systematic
;
?
;
_space_group_IT_number 14
_symmetry_cell_setting monoclinic
_symmetry_space_group_name_Hall '-P 2ybc'
_symmetry_space_group_name_H-M 'P 1 21/c 1'
_atom_sites_solution_hydrogens geom
_atom_sites_solution_primary direct
_atom_sites_solution_secondary difmap
_audit_creation_method SHELXL-97
_cell_angle_alpha 90.00
_cell_angle_beta 106.647(11)
_cell_angle_gamma 90.00
_cell_formula_units_Z 4
_cell_length_a 14.312(12)
_cell_length_b 6.517(6)
_cell_length_c 17.998(15)
_cell_measurement_reflns_used 2310
_cell_measurement_temperature 275(2)
_cell_measurement_theta_max 28.00
_cell_measurement_theta_min 2.81
_cell_volume 1608(2)
_computing_cell_refinement SMART
_computing_data_collection 'SMART (Bruker, 2000)'
_computing_data_reduction 'SAINT (Bruker, 2000)'
_computing_molecular_graphics SHELXTL
_computing_publication_material SHELXTL
_computing_structure_refinement 'SADABS; Bruker, 2000'
_computing_structure_solution 'SHELXTL (Bruker, 2000)'
_diffrn_ambient_temperature 275(2)
_diffrn_measured_fraction_theta_full 0.996
_diffrn_measured_fraction_theta_max 0.996
_diffrn_measurement_device_type 'Bruker Smart Aepex CCD'
_diffrn_measurement_method 'phi and omega scans'
_diffrn_radiation_monochromator graphite
_diffrn_radiation_source 'sealed tube'
_diffrn_radiation_type MoK\a
_diffrn_radiation_wavelength 0.71073
_diffrn_reflns_av_R_equivalents 0.0399
_diffrn_reflns_av_sigmaI/netI 0.0521
_diffrn_reflns_limit_h_max 17
_diffrn_reflns_limit_h_min -17
_diffrn_reflns_limit_k_max 8
_diffrn_reflns_limit_k_min -7
_diffrn_reflns_limit_l_max 15
_diffrn_reflns_limit_l_min -22
_diffrn_reflns_number 7795
_diffrn_reflns_theta_full 26.00
_diffrn_reflns_theta_max 26.00
_diffrn_reflns_theta_min 2.36
_exptl_absorpt_coefficient_mu 1.316
_exptl_absorpt_correction_T_max 0.77
_exptl_absorpt_correction_T_min 0.72
_exptl_absorpt_correction_type multi-scan
_exptl_absorpt_process_details 'SADABS; Bruker, 2000'
_exptl_crystal_density_diffrn 1.773
_exptl_crystal_density_method 'not measured'
_exptl_crystal_F_000 856
_exptl_crystal_size_max 0.26
_exptl_crystal_size_mid 0.22
_exptl_crystal_size_min 0.20
_refine_diff_density_max 0.456
_refine_diff_density_min -1.024
_refine_diff_density_rms 0.104
_refine_ls_extinction_method none
_refine_ls_goodness_of_fit_ref 1.039
_refine_ls_hydrogen_treatment constr
_refine_ls_matrix_type full
_refine_ls_number_parameters 202
_refine_ls_number_reflns 3140
_refine_ls_number_restraints 0
_refine_ls_restrained_S_all 1.039
_refine_ls_R_factor_all 0.0513
_refine_ls_R_factor_gt 0.0399
_refine_ls_shift/su_max 0.000
_refine_ls_shift/su_mean 0.000
_refine_ls_structure_factor_coef Fsqd
_refine_ls_weighting_details 'calc w=1/[\s^2^(Fo^2^)+(0.04P)^2^] where P=(Fo^2^+2Fc^2^)/3'
_refine_ls_weighting_scheme calc
_refine_ls_wR_factor_gt 0.0803
_refine_ls_wR_factor_ref 0.0819
_reflns_number_gt 2363
_reflns_number_total 3140
_reflns_threshold_expression >2sigma(I)
_cod_data_source_file b904882k.txt
_cod_data_source_block 1b
_cod_depositor_comments
;
The following automatic conversions were performed:
'_symmetry_cell_setting' value 'Monoclinic' changed to 'monoclinic'
according to '/home/saulius/struct/CIF-dictionaries/cif_core.dic'
dictionary named 'cif_core.dic' version 2.4.1 from 2010-06-29.

Automatic conversion script
Id: cif_fix_enum 1527 2010-12-29 10:47:43Z saulius 
;
_cod_original_sg_symbol_H-M P2(1)/c
_cod_database_code 7002003

loop_
_symmetry_equiv_pos_as_xyz
'x, y, z'
'-x, y+1/2, -z+1/2'
'-x, -y, -z'
'x, -y-1/2, z-1/2'

loop_
_atom_site_label
_atom_site_type_symbol
_atom_site_fract_x
_atom_site_fract_y
_atom_site_fract_z
_atom_site_U_iso_or_equiv
_atom_site_adp_type
_atom_site_occupancy
_atom_site_symmetry_multiplicity
_atom_site_calc_flag
_atom_site_refinement_flags
_atom_site_disorder_assembly
_atom_site_disorder_group
C1 C 0.0586(3) 0.6477(7) 0.8167(2) 0.0312(9) Uani 1 1 d . . .
H1 H 0.0892 0.6113 0.7795 0.037 Uiso 1 1 calc R . .
C2 C -0.0364(3) 0.7093(7) 0.7923(2) 0.0327(9) Uani 1 1 d . . .
H2 H -0.0712 0.7110 0.7400 0.039 Uiso 1 1 calc R . .
C3 C -0.0792(3) 0.7703(6) 0.8500(2) 0.0301(9) Uani 1 1 d . . .
H3 H -0.1430 0.8185 0.8362 0.036 Uiso 1 1 calc R . .
C4 C -0.0273(3) 0.7589(6) 0.9257(3) 0.0305(9) Uani 1 1 d . . .
H4 H -0.0554 0.7972 0.9642 0.037 Uiso 1 1 calc R . .
C5 C 0.0667(3) 0.6905(6) 0.9448(2) 0.0263(8) Uani 1 1 d . . .
C6 C 0.1066(3) 0.7335(6) 1.0875(2) 0.0306(8) Uani 1 1 d . . .
H6 H 0.0494 0.7931 1.0918 0.037 Uiso 1 1 calc R . .
C7 C 0.1866(3) 0.6900(7) 1.1449(3) 0.0347(9) Uani 1 1 d . . .
H7 H 0.1953 0.7145 1.1973 0.042 Uiso 1 1 calc R . .
C8 C 0.2184(3) 0.5882(6) 1.0368(2) 0.0269(8) Uani 1 1 d . . .
C9 C 0.3544(3) 0.5243(7) 1.1609(2) 0.0340(9) Uani 1 1 d . . .
C10 C 0.3633(3) 0.5667(7) 1.2470(2) 0.0383(10) Uani 1 1 d . . .
H10A H 0.4240 0.5125 1.2788 0.057 Uiso 1 1 calc R . .
H10B H 0.3102 0.5020 1.2605 0.057 Uiso 1 1 calc R . .
H10C H 0.3613 0.7120 1.2551 0.057 Uiso 1 1 calc R . .
C11 C 0.3586(3) 0.2929(7) 1.1479(2) 0.0348(10) Uani 1 1 d . . .
H11A H 0.3427 0.2654 1.0933 0.052 Uiso 1 1 calc R . .
H11B H 0.3125 0.2249 1.1691 0.052 Uiso 1 1 calc R . .
H11C H 0.4230 0.2434 1.1731 0.052 Uiso 1 1 calc R . .
C12 C 0.4278(3) 0.6525(7) 1.1367(2) 0.0386(10) Uani 1 1 d . . .
H12A H 0.4238 0.6236 1.0836 0.058 Uiso 1 1 calc R . .
H12B H 0.4921 0.6208 1.1690 0.058 Uiso 1 1 calc R . .
H12C H 0.4143 0.7952 1.1420 0.058 Uiso 1 1 calc R . .
C13 C 0.3703(3) 0.3674(6) 0.9754(2) 0.0287(8) Uani 1 1 d . . .
C14 C 0.3156(3) 0.7481(6) 0.9350(2) 0.0287(8) Uani 1 1 d . . .
Cl1 Cl 0.16207(6) 0.18320(14) 0.93513(5) 0.0268(2) Uani 1 1 d . . .
Cl2 Cl 0.26599(7) 0.42925(18) 0.80873(5) 0.0328(2) Uani 1 1 d . . .
N1 N 0.1097(2) 0.6370(5) 0.89133(17) 0.0223(6) Uani 1 1 d . . .
N2 N 0.1264(2) 0.6719(5) 1.02082(17) 0.0223(6) Uani 1 1 d . . .
N3 N 0.2545(2) 0.6024(5) 1.11323(16) 0.0265(7) Uani 1 1 d . . .
O1 O 0.4427(2) 0.2907(5) 0.99531(18) 0.0403(7) Uani 1 1 d . . .
O2 O 0.3564(2) 0.8923(5) 0.92955(17) 0.0428(7) Uani 1 1 d . . .
Ru1 Ru 0.25043(2) 0.50351(5) 0.937006(16) 0.02293(10) Uani 1 1 d . . .

loop_
_atom_site_aniso_label
_atom_site_aniso_U_11
_atom_site_aniso_U_22
_atom_site_aniso_U_33
_atom_site_aniso_U_23
_atom_site_aniso_U_13
_atom_site_aniso_U_12
C1 0.0290(19) 0.041(2) 0.0188(18) 0.0011(16) -0.0010(15) -0.0012(17)
C2 0.031(2) 0.039(2) 0.0228(19) -0.0032(16) 0.0001(16) 0.0001(18)
C3 0.0254(19) 0.030(2) 0.032(2) 0.0062(16) 0.0036(16) 0.0054(16)
C4 0.0266(19) 0.0171(18) 0.044(2) 0.0024(16) 0.0036(17) -0.0007(15)
C5 0.0283(19) 0.0271(18) 0.0211(19) -0.0021(15) 0.0031(15) 0.0037(16)
C6 0.036(2) 0.030(2) 0.026(2) -0.0040(16) 0.0077(17) 0.0029(16)
C7 0.034(2) 0.032(2) 0.038(2) -0.0152(18) 0.0099(18) 0.0027(17)
C8 0.0304(19) 0.030(2) 0.0187(16) -0.0020(15) 0.0036(15) 0.0051(16)
C9 0.0262(19) 0.044(2) 0.028(2) 0.0091(18) 0.0024(16) 0.0022(18)
C10 0.028(2) 0.043(2) 0.036(2) -0.0079(19) -0.0033(18) 0.0143(18)
C11 0.025(2) 0.042(2) 0.030(2) 0.0043(18) -0.0051(17) 0.0064(17)
C12 0.034(2) 0.042(2) 0.031(2) 0.0038(19) -0.0048(18) -0.0111(19)
C13 0.0245(19) 0.039(2) 0.0229(19) 0.0032(16) 0.0072(15) 0.0040(17)
C14 0.0231(18) 0.033(2) 0.027(2) -0.0016(16) 0.0037(15) -0.0019(16)
Cl1 0.0225(4) 0.0288(5) 0.0266(4) -0.0028(4) 0.0032(3) -0.0025(4)
Cl2 0.0278(4) 0.0490(6) 0.0182(4) -0.0067(4) 0.0012(3) 0.0000(4)
N1 0.0243(15) 0.0228(16) 0.0192(15) 0.0024(12) 0.0050(12) -0.0028(12)
N2 0.0275(15) 0.0204(15) 0.0194(15) 0.0033(11) 0.0074(12) 0.0015(12)
N3 0.0288(16) 0.0352(19) 0.0128(15) -0.0061(13) 0.0017(13) 0.0037(14)
O1 0.0243(15) 0.0455(18) 0.0444(17) -0.0034(15) -0.0011(13) 0.0045(14)
O2 0.0300(15) 0.049(2) 0.0396(17) 0.0063(15) -0.0051(13) -0.0084(15)
Ru1 0.02229(15) 0.02767(17) 0.01668(15) -0.00170(12) 0.00216(10) 0.00010(12)

loop_
_atom_type_symbol
_atom_type_description
_atom_type_scat_dispersion_real
_atom_type_scat_dispersion_imag
_atom_type_scat_source
C C 0.0033 0.0016 'International Tables Vol C Tables 4.2.6.8 and 6.1.1.4'
H H 0.0000 0.0000 'International Tables Vol C Tables 4.2.6.8 and 6.1.1.4'
Cl Cl 0.1484 0.1585 'International Tables Vol C Tables 4.2.6.8 and 6.1.1.4'
N N 0.0061 0.0033 'International Tables Vol C Tables 4.2.6.8 and 6.1.1.4'
O O 0.0106 0.0060 'International Tables Vol C Tables 4.2.6.8 and 6.1.1.4'
Ru Ru -1.2594 0.8363 'International Tables Vol C Tables 4.2.6.8 and 6.1.1.4'

loop_
_geom_angle_atom_site_label_1
_geom_angle_atom_site_label_2
_geom_angle_atom_site_label_3
_geom_angle
_geom_angle_site_symmetry_1
_geom_angle_site_symmetry_3
_geom_angle_publ_flag
N1 C1 C2 123.2(4) . . ?
N1 C1 H1 118.4 . . ?
C2 C1 H1 118.4 . . ?
C1 C2 C3 116.7(4) . . ?
C1 C2 H2 121.6 . . ?
C3 C2 H2 121.6 . . ?
C4 C3 C2 119.9(4) . . ?
C4 C3 H3 120.1 . . ?
C2 C3 H3 120.1 . . ?
C3 C4 C5 119.3(4) . . ?
C3 C4 H4 120.4 . . ?
C5 C4 H4 120.4 . . ?
N1 C5 C4 122.1(4) . . ?
N1 C5 N2 114.0(3) . . ?
C4 C5 N2 123.9(4) . . ?
C7 C6 N2 105.6(4) . . ?
C7 C6 H6 127.2 . . ?
N2 C6 H6 127.2 . . ?
C6 C7 N3 108.5(4) . . ?
C6 C7 H7 125.7 . . ?
N3 C7 H7 125.7 . . ?
N3 C8 N2 104.7(3) . . ?
N3 C8 Ru1 143.9(3) . . ?
N2 C8 Ru1 111.3(2) . . ?
C12 C9 N3 105.7(3) . . ?
C12 C9 C11 116.3(4) . . ?
N3 C9 C11 108.2(3) . . ?
C12 C9 C10 109.2(4) . . ?
N3 C9 C10 107.4(3) . . ?
C11 C9 C10 109.6(4) . . ?
C9 C10 H10A 109.5 . . ?
C9 C10 H10B 109.5 . . ?
H10A C10 H10B 109.5 . . ?
C9 C10 H10C 109.5 . . ?
H10A C10 H10C 109.5 . . ?
H10B C10 H10C 109.5 . . ?
C9 C11 H11A 109.5 . . ?
C9 C11 H11B 109.5 . . ?
H11A C11 H11B 109.5 . . ?
C9 C11 H11C 109.5 . . ?
H11A C11 H11C 109.5 . . ?
H11B C11 H11C 109.5 . . ?
C9 C12 H12A 109.5 . . ?
C9 C12 H12B 109.5 . . ?
H12A C12 H12B 109.5 . . ?
C9 C12 H12C 109.5 . . ?
H12A C12 H12C 109.5 . . ?
H12B C12 H12C 109.5 . . ?
O1 C13 Ru1 176.7(4) . . ?
O2 C14 Ru1 175.5(4) . . ?
C5 N1 C1 118.8(3) . . ?
C5 N1 Ru1 114.2(2) . . ?
C1 N1 Ru1 126.5(3) . . ?
C6 N2 C8 111.0(3) . . ?
C6 N2 C5 127.7(3) . . ?
C8 N2 C5 121.3(3) . . ?
C8 N3 C7 110.2(3) . . ?
C8 N3 C9 125.6(3) . . ?
C7 N3 C9 124.1(3) . . ?
C14 Ru1 C13 90.09(18) . . ?
C14 Ru1 C8 91.47(17) . . ?
C13 Ru1 C8 102.41(16) . . ?
C14 Ru1 N1 93.82(15) . . ?
C13 Ru1 N1 175.90(16) . . ?
C8 Ru1 N1 78.72(13) . . ?
C14 Ru1 Cl2 88.23(13) . . ?
C13 Ru1 Cl2 86.12(12) . . ?
C8 Ru1 Cl2 171.46(11) . . ?
N1 Ru1 Cl2 92.78(9) . . ?
C14 Ru1 Cl1 178.12(12) . . ?
C13 Ru1 Cl1 90.94(14) . . ?
C8 Ru1 Cl1 89.84(12) . . ?
N1 Ru1 Cl1 85.12(10) . . ?
Cl2 Ru1 Cl1 90.27(4) . . ?

loop_
_geom_bond_atom_site_label_1
_geom_bond_atom_site_label_2
_geom_bond_distance
_geom_bond_site_symmetry_2
_geom_bond_publ_flag
C1 N1 1.335(5) . ?
C1 C2 1.363(6) . ?
C1 H1 0.9300 . ?
C2 C3 1.406(6) . ?
C2 H2 0.9300 . ?
C3 C4 1.353(6) . ?
C3 H3 0.9300 . ?
C4 C5 1.364(5) . ?
C4 H4 0.9300 . ?
C5 N1 1.328(5) . ?
C5 N2 1.396(5) . ?
C6 C7 1.335(6) . ?
C6 N2 1.370(5) . ?
C6 H6 0.9300 . ?
C7 N3 1.383(5) . ?
C7 H7 0.9300 . ?
C8 N3 1.328(5) . ?
C8 N2 1.377(5) . ?
C8 Ru1 2.052(4) . ?
C9 C12 1.501(6) . ?
C9 N3 1.529(5) . ?
C9 C11 1.530(6) . ?
C9 C10 1.542(6) . ?
C10 H10A 0.9600 . ?
C10 H10B 0.9600 . ?
C10 H10C 0.9600 . ?
C11 H11A 0.9600 . ?
C11 H11B 0.9600 . ?
C11 H11C 0.9600 . ?
C12 H12A 0.9600 . ?
C12 H12B 0.9600 . ?
C12 H12C 0.9600 . ?
C13 O1 1.113(5) . ?
C13 Ru1 1.879(4) . ?
C14 O2 1.126(5) . ?
C14 Ru1 1.852(4) . ?
Cl1 Ru1 2.436(2) . ?
Cl2 Ru1 2.431(2) . ?
N1 Ru1 2.131(3) . ?

loop_
_geom_torsion_atom_site_label_1
_geom_torsion_atom_site_label_2
_geom_torsion_atom_site_label_3
_geom_torsion_atom_site_label_4
_geom_torsion
_geom_torsion_site_symmetry_1
_geom_torsion_site_symmetry_2
_geom_torsion_site_symmetry_3
_geom_torsion_site_symmetry_4
_geom_torsion_publ_flag
N1 C1 C2 C3 2.3(6) . . . . ?
C1 C2 C3 C4 -2.4(6) . . . . ?
C2 C3 C4 C5 0.9(6) . . . . ?
C3 C4 C5 N1 0.9(6) . . . . ?
C3 C4 C5 N2 -179.7(4) . . . . ?
N2 C6 C7 N3 -0.1(5) . . . . ?
C4 C5 N1 C1 -1.1(6) . . . . ?
N2 C5 N1 C1 179.5(3) . . . . ?
C4 C5 N1 Ru1 -173.3(3) . . . . ?
N2 C5 N1 Ru1 7.3(4) . . . . ?
C2 C1 N1 C5 -0.6(6) . . . . ?
C2 C1 N1 Ru1 170.6(3) . . . . ?
C7 C6 N2 C8 0.6(5) . . . . ?
C7 C6 N2 C5 -177.9(4) . . . . ?
N3 C8 N2 C6 -1.0(4) . . . . ?
Ru1 C8 N2 C6 -178.2(3) . . . . ?
N3 C8 N2 C5 177.7(3) . . . . ?
Ru1 C8 N2 C5 0.4(5) . . . . ?
N1 C5 N2 C6 173.1(3) . . . . ?
C4 C5 N2 C6 -6.3(6) . . . . ?
N1 C5 N2 C8 -5.3(5) . . . . ?
C4 C5 N2 C8 175.3(4) . . . . ?
N2 C8 N3 C7 0.9(5) . . . . ?
Ru1 C8 N3 C7 176.6(4) . . . . ?
N2 C8 N3 C9 178.0(4) . . . . ?
Ru1 C8 N3 C9 -6.3(8) . . . . ?
C6 C7 N3 C8 -0.5(5) . . . . ?
C6 C7 N3 C9 -177.7(4) . . . . ?
C12 C9 N3 C8 65.6(5) . . . . ?
C11 C9 N3 C8 -59.7(5) . . . . ?
C10 C9 N3 C8 -177.9(4) . . . . ?
C12 C9 N3 C7 -117.7(4) . . . . ?
C11 C9 N3 C7 117.0(4) . . . . ?
C10 C9 N3 C7 -1.2(5) . . . . ?
N3 C8 Ru1 C14 -79.3(5) . . . . ?
N2 C8 Ru1 C14 96.3(3) . . . . ?
N3 C8 Ru1 C13 11.1(6) . . . . ?
N2 C8 Ru1 C13 -173.3(3) . . . . ?
N3 C8 Ru1 N1 -172.9(5) . . . . ?
N3 C8 Ru1 Cl1 102.1(5) . . . . ?
N2 C8 Ru1 Cl1 -82.4(3) . . . . ?
C5 N1 Ru1 C14 -96.4(3) . . . . ?
C5 N1 Ru1 C8 -5.6(3) . . . . ?
C1 N1 Ru1 C8 -177.2(3) . . . . ?
C5 N1 Ru1 Cl2 175.2(3) . . . . ?
C1 N1 Ru1 Cl2 3.7(3) . . . . ?
C5 N1 Ru1 Cl1 85.2(3) . . . . ?
C1 N1 Ru1 Cl1 -86.3(3) . . . . ?
